data_9009546
loop_
_publ_author_name
'Chernitsova, N. M.'
'Pudovkina, Z. V.'
'Voronkov, A. A.'
'Ilyukhin, V. V.'
'Pyatenko, Y. A.'

_publ_section_title
;
 Imandrite Na12Ca3Fe2[Si6O18]2 - a representative of
 a new branch in the lovozerite structural family
;
_journal_name_full 'Doklady Akademii Nauk SSSR'
_journal_page_first 618
_journal_page_last 621
_journal_volume 252
_journal_year 1980
_chemical_formula_sum 'Ca1.5 Fe Na6 O18 Si6'
_chemical_name_mineral Imandrite
_space_group_IT_number 58
_symmetry_space_group_name_Hall '-P 2n 2'
_symmetry_space_group_name_H-M 'P m n n'
_cell_angle_alpha 90
_cell_angle_beta 90
_cell_angle_gamma 90
_cell_length_a 10.331
_cell_length_b 10.546
_cell_length_c 7.426
_cell_formula_units_Z 2
_cell_volume 809.068
_database_code_amcsd 0012468
_exptl_crystal_density_diffrn 2.916
_cod_original_formula_sum 'Na6 Ca1.5 Fe Si6 O18'
_cod_database_code 9009546

loop_
_space_group_symop_operation_xyz
x,y,z
1/2+x,1/2+y,1/2-z
1/2-x,1/2-y,1/2+z
1/2+x,1/2-y,1/2+z
1/2-x,1/2+y,1/2-z
-x,y,z
x,-y,-z
-x,-y,-z

loop_
_atom_site_label
_atom_site_fract_x
_atom_site_fract_y
_atom_site_fract_z
_atom_site_occupancy
_atom_site_U_iso_or_equiv
Na1 0.00000 0.00000 0.50000 1.00000 0.00241
Na2 0.24070 0.23340 0.02070 1.00000 0.02039
Na3 0.50000 0.00000 0.00000 1.00000 0.05028
Ca 0.50000 0.25490 0.75630 0.75000 0.01216
Fe 0.00000 0.00000 0.00000 1.00000 0.01254
Si1 0.27230 0.99200 0.71520 1.00000 0.00874
Si2 0.50000 0.21840 0.25640 1.00000 0.00975
O1 0.00000 0.19900 0.93500 1.00000 0.02584
O2 0.12800 0.37600 0.75500 1.00000 0.03014
O3 0.50000 0.29000 0.07300 1.00000 0.01900
O4 0.36400 0.44400 0.69700 1.00000 0.02128
O5 0.32900 0.12100 0.78700 1.00000 0.02457
O6 0.24000 0.00000 0.50000 1.00000 0.03660

loop_
_cod_related_entry_id
_cod_related_entry_database
_cod_related_entry_code
1 AMCSD 0012468
